data_1515837
loop_
_publ_author_name
'N\'u\~nez Magro, A. Alberto'
'Robb, Lynzi-Marie'
'Pogorzelec, Peter J.'
'Slawin, Alexandra M. Z.'
'Eastham, Graham R.'
'Cole-Hamilton, David J.'

_publ_section_title
;
 Highly selective formation of unsaturated esters or cascade reactions to
 \a,\w-diesters by the methoxycarbonylation of alkynes catalysed by
 palladium complexes of 1,2-bis(ditertbutylphosphinomethyl)benzene
;
_journal_issue 6
_journal_name_full 'Chemical Science'
_journal_page_first 723
_journal_paper_doi 10.1039/c0sc00276c
_journal_volume 1
_journal_year 2010
_chemical_formula_moiety 'C24 H46 P2.(B F4)2'
_chemical_formula_sum 'C24 H46 B2 F8 P2'
_chemical_formula_weight 570.17
_chemical_name_systematic
;
?
;
_space_group_IT_number 2
_symmetry_cell_setting triclinic
_symmetry_space_group_name_Hall '-P 1'
_symmetry_space_group_name_H-M 'P -1'
_atom_sites_solution_hydrogens geom
_atom_sites_solution_primary direct
_atom_sites_solution_secondary difmap
_audit_creation_method SHELXL-97
_cell_angle_alpha 90.779(7)
_cell_angle_beta 97.485(9)
_cell_angle_gamma 92.145(10)
_cell_formula_units_Z 4
_cell_length_a 7.722(2)
_cell_length_b 15.101(4)
_cell_length_c 24.950(7)
_cell_measurement_reflns_used 8894
_cell_measurement_temperature 93(2)
_cell_measurement_theta_max 28.6648
_cell_measurement_theta_min 2.1097
_cell_volume 2882.1(13)
_computing_cell_refinement 'CrystalClear (Rigaku Corp., 2004)'
_computing_data_collection 'CrystalClear (Rigaku Corp., 2004)'
_computing_data_reduction 'CrystalClear (Rigaku Corp., 2004)'
_computing_molecular_graphics 'Bruker SHELXTL'
_computing_publication_material 'Bruker SHELXTL'
_computing_structure_refinement 'SHELXL-97 (Sheldrick, 1997)'
_computing_structure_solution 'SHELXS-97 (Sheldrick, 1990)'
_diffrn_ambient_temperature 93(2)
_diffrn_detector_area_resol_mean 0.83
_diffrn_measured_fraction_theta_full 0.899
_diffrn_measured_fraction_theta_max 0.891
_diffrn_measurement_device_type CCD
_diffrn_measurement_method dtprofit.ref
_diffrn_radiation_monochromator confocal
_diffrn_radiation_source 'rotating anode'
_diffrn_radiation_type MoK\a
_diffrn_radiation_wavelength 0.71073
_diffrn_reflns_av_R_equivalents 0.0484
_diffrn_reflns_av_sigmaI/netI 0.0874
_diffrn_reflns_limit_h_max 7
_diffrn_reflns_limit_h_min -9
_diffrn_reflns_limit_k_max 18
_diffrn_reflns_limit_k_min -18
_diffrn_reflns_limit_l_max 24
_diffrn_reflns_limit_l_min -30
_diffrn_reflns_number 17527
_diffrn_reflns_theta_full 25.00
_diffrn_reflns_theta_max 25.37
_diffrn_reflns_theta_min 2.11
_exptl_absorpt_coefficient_mu 0.215
_exptl_absorpt_correction_T_max 1.0000
_exptl_absorpt_correction_T_min 0.5514
_exptl_absorpt_correction_type multi-scan
_exptl_crystal_colour Colorless
_exptl_crystal_density_diffrn 1.314
_exptl_crystal_density_method 'not measured'
_exptl_crystal_description Prism
_exptl_crystal_F_000 1208
_exptl_crystal_size_max 0.2000
_exptl_crystal_size_mid 0.0300
_exptl_crystal_size_min 0.0200
_refine_diff_density_max 1.433
_refine_diff_density_min -1.039
_refine_diff_density_rms 0.100
_refine_ls_extinction_method none
_refine_ls_goodness_of_fit_ref 0.993
_refine_ls_hydrogen_treatment mixed
_refine_ls_matrix_type full
_refine_ls_number_parameters 666
_refine_ls_number_reflns 9426
_refine_ls_number_restraints 4
_refine_ls_restrained_S_all 0.993
_refine_ls_R_factor_all 0.1119
_refine_ls_R_factor_gt 0.0953
_refine_ls_shift/su_max 0.008
_refine_ls_shift/su_mean 0.001
_refine_ls_structure_factor_coef Fsqd
_refine_ls_weighting_details 'calc w=1/[\s^2^(Fo^2^)+(0.0639P)^2^+19.2446P] where P=(Fo^2^+2Fc^2^)/3'
_refine_ls_weighting_scheme calc
_refine_ls_wR_factor_gt 0.2107
_refine_ls_wR_factor_ref 0.2225
_reflns_number_gt 7615
_reflns_number_total 9426
_reflns_threshold_expression >2sigma(I)
_cod_data_source_file c0sc00276c.txt
_cod_data_source_block '[BDTBPMBH2][BF4]2'
_cod_depositor_comments
;
The following automatic conversions were performed:

'_symmetry_cell_setting' value 'Triclinic' changed to 'triclinic'
according to
/usr/data/users/saulius/automatic-downloads/retrospective/RSC/lib/dictionaries/cif_core.dic
dictionary named 'cif_core.dic' version 2.4.2 from 2011-04-26.

Automatic conversion script
Id: cif_fix_values 2281 2013-09-26 08:29:07Z andrius 
;
_cod_original_cell_volume 2882.0(13)
_cod_original_sg_symbol_H-M P-1
_cod_database_code 1515837

loop_
_symmetry_equiv_pos_as_xyz
'x, y, z'
'-x, -y, -z'

loop_
_atom_site_label
_atom_site_type_symbol
_atom_site_fract_x
_atom_site_fract_y
_atom_site_fract_z
_atom_site_U_iso_or_equiv
_atom_site_adp_type
_atom_site_occupancy
_atom_site_symmetry_multiplicity
_atom_site_calc_flag
_atom_site_refinement_flags
P1 P 0.27722(17) -0.11074(9) 0.86571(5) 0.0158(3) Uani 1 1 d D
H1 H 0.411(4) -0.145(3) 0.8939(16) 0.007(12) Uiso 1 1 d D
C1 C 0.2385(6) -0.1527(3) 0.79590(19) 0.0151(10) Uani 1 1 d .
H1A H 0.1463 -0.2005 0.7930 0.018 Uiso 1 1 calc R
H1B H 0.1953 -0.1043 0.7720 0.018 Uiso 1 1 calc R
C2 C 0.4024(7) -0.1886(3) 0.7766(2) 0.0155(11) Uani 1 1 d .
C3 C 0.4783(7) -0.1554(3) 0.7324(2) 0.0162(11) Uani 1 1 d .
C4 C 0.4022(7) -0.0836(3) 0.69548(19) 0.0151(10) Uani 1 1 d .
H4A H 0.4891 -0.0335 0.6964 0.018 Uiso 1 1 calc R
H4B H 0.2975 -0.0614 0.7095 0.018 Uiso 1 1 calc R
P4 P 0.34158(17) -0.12117(9) 0.62567(5) 0.0148(3) Uani 1 1 d D
H4 H 0.476(4) -0.157(3) 0.609(2) 0.018(14) Uiso 1 1 d D
C5 C 0.6336(7) -0.1908(4) 0.7207(2) 0.0196(11) Uani 1 1 d .
H5A H 0.6892 -0.1663 0.6922 0.024 Uiso 1 1 calc R
C6 C 0.7097(7) -0.2607(4) 0.7493(2) 0.0239(12) Uani 1 1 d .
H6A H 0.8153 -0.2839 0.7404 0.029 Uiso 1 1 calc R
C7 C 0.6281(7) -0.2963(4) 0.7912(2) 0.0236(12) Uani 1 1 d .
H7A H 0.6763 -0.3452 0.8106 0.028 Uiso 1 1 calc R
C8 C 0.4778(7) -0.2604(4) 0.8045(2) 0.0231(12) Uani 1 1 d .
H8A H 0.4238 -0.2849 0.8334 0.028 Uiso 1 1 calc R
C9 C 0.3699(7) 0.0039(3) 0.87077(19) 0.0160(11) Uani 1 1 d .
C10 C 0.4904(8) 0.0151(4) 0.8266(2) 0.0251(13) Uani 1 1 d .
H10A H 0.5412 0.0757 0.8284 0.038 Uiso 1 1 calc R
H10B H 0.4225 0.0038 0.7910 0.038 Uiso 1 1 calc R
H10C H 0.5842 -0.0271 0.8324 0.038 Uiso 1 1 calc R
C11 C 0.2248(7) 0.0727(4) 0.8628(2) 0.0220(12) Uani 1 1 d .
H11A H 0.2785 0.1327 0.8656 0.033 Uiso 1 1 calc R
H11B H 0.1474 0.0652 0.8907 0.033 Uiso 1 1 calc R
H11C H 0.1568 0.0637 0.8270 0.033 Uiso 1 1 calc R
C12 C 0.4795(7) 0.0171(4) 0.9266(2) 0.0237(12) Uani 1 1 d .
H12A H 0.5299 0.0778 0.9300 0.036 Uiso 1 1 calc R
H12B H 0.5737 -0.0249 0.9303 0.036 Uiso 1 1 calc R
H12C H 0.4047 0.0070 0.9550 0.036 Uiso 1 1 calc R
C13 C 0.0821(7) -0.1352(4) 0.8992(2) 0.0215(12) Uani 1 1 d .
C14 C -0.0829(7) -0.1002(4) 0.8668(2) 0.0251(13) Uani 1 1 d .
H14A H -0.1842 -0.1146 0.8855 0.038 Uiso 1 1 calc R
H14B H -0.1004 -0.1279 0.8307 0.038 Uiso 1 1 calc R
H14C H -0.0695 -0.0358 0.8636 0.038 Uiso 1 1 calc R
C15 C 0.1095(8) -0.0961(4) 0.9569(2) 0.0272(13) Uani 1 1 d .
H15A H 0.0057 -0.1098 0.9746 0.041 Uiso 1 1 calc R
H15B H 0.1285 -0.0317 0.9556 0.041 Uiso 1 1 calc R
H15C H 0.2117 -0.1219 0.9774 0.041 Uiso 1 1 calc R
C16 C 0.0647(8) -0.2376(4) 0.9021(2) 0.0271(13) Uani 1 1 d .
H16A H -0.0376 -0.2543 0.9197 0.041 Uiso 1 1 calc R
H16B H 0.1700 -0.2598 0.9230 0.041 Uiso 1 1 calc R
H16C H 0.0508 -0.2633 0.8655 0.041 Uiso 1 1 calc R
C17 C 0.1754(7) -0.2128(4) 0.6208(2) 0.0189(11) Uani 1 1 d .
C18 C 0.0287(7) -0.1912(4) 0.6544(2) 0.0243(12) Uani 1 1 d .
H18A H -0.0581 -0.2406 0.6514 0.036 Uiso 1 1 calc R
H18B H -0.0274 -0.1373 0.6409 0.036 Uiso 1 1 calc R
H18C H 0.0780 -0.1819 0.6924 0.036 Uiso 1 1 calc R
C19 C 0.2679(7) -0.2963(4) 0.6419(2) 0.0249(12) Uani 1 1 d .
H19A H 0.1827 -0.3464 0.6399 0.037 Uiso 1 1 calc R
H19B H 0.3202 -0.2861 0.6795 0.037 Uiso 1 1 calc R
H19C H 0.3597 -0.3096 0.6197 0.037 Uiso 1 1 calc R
C20 C 0.0982(8) -0.2306(4) 0.5617(2) 0.0254(13) Uani 1 1 d .
H20A H 0.0102 -0.2795 0.5598 0.038 Uiso 1 1 calc R
H20B H 0.1915 -0.2466 0.5407 0.038 Uiso 1 1 calc R
H20C H 0.0434 -0.1772 0.5468 0.038 Uiso 1 1 calc R
C21 C 0.2960(7) -0.0246(4) 0.5819(2) 0.0181(11) Uani 1 1 d .
C22 C 0.2950(8) -0.0511(4) 0.5222(2) 0.0268(13) Uani 1 1 d .
H22A H 0.2701 0.0007 0.4996 0.040 Uiso 1 1 calc R
H22B H 0.2046 -0.0978 0.5121 0.040 Uiso 1 1 calc R
H22C H 0.4094 -0.0730 0.5168 0.040 Uiso 1 1 calc R
C23 C 0.4491(7) 0.0428(4) 0.5980(2) 0.0250(13) Uani 1 1 d .
H23A H 0.4322 0.0959 0.5760 0.038 Uiso 1 1 calc R
H23B H 0.5590 0.0163 0.5920 0.038 Uiso 1 1 calc R
H23C H 0.4536 0.0592 0.6363 0.038 Uiso 1 1 calc R
C24 C 0.1225(7) 0.0165(4) 0.5909(2) 0.0257(13) Uani 1 1 d .
H24A H 0.1018 0.0672 0.5671 0.039 Uiso 1 1 calc R
H24B H 0.1287 0.0364 0.6286 0.039 Uiso 1 1 calc R
H24C H 0.0266 -0.0279 0.5826 0.039 Uiso 1 1 calc R
P31 P 0.26918(17) -0.38397(9) 0.36865(5) 0.0146(3) Uani 1 1 d D
H31 H 0.395(5) -0.336(3) 0.396(2) 0.026(16) Uiso 1 1 d D
C31 C 0.2349(7) -0.3395(4) 0.3007(2) 0.0170(11) Uani 1 1 d .
H31A H 0.1766 -0.3860 0.2756 0.020 Uiso 1 1 calc R
H31B H 0.1553 -0.2896 0.3005 0.020 Uiso 1 1 calc R
C32 C 0.4040(6) -0.3069(3) 0.2799(2) 0.0152(11) Uani 1 1 d .
C33 C 0.4594(6) -0.3386(3) 0.2326(2) 0.0151(10) Uani 1 1 d .
C34 C 0.3587(7) -0.4074(3) 0.19455(19) 0.0159(11) Uani 1 1 d .
H34A H 0.2500 -0.4256 0.2092 0.019 Uiso 1 1 calc R
H34B H 0.4299 -0.4604 0.1934 0.019 Uiso 1 1 calc R
P34 P 0.30191(17) -0.36879(9) 0.12580(5) 0.0155(3) Uani 1 1 d D
H34 H 0.434(5) -0.319(4) 0.116(3) 0.05(2) Uiso 1 1 d D
C35 C 0.6225(7) -0.3071(4) 0.2195(2) 0.0203(12) Uani 1 1 d .
H35A H 0.6643 -0.3309 0.1884 0.024 Uiso 1 1 calc R
C36 C 0.7234(7) -0.2429(4) 0.2501(2) 0.0230(12) Uani 1 1 d .
H36A H 0.8328 -0.2227 0.2403 0.028 Uiso 1 1 calc R
C37 C 0.6618(7) -0.2080(4) 0.2959(2) 0.0244(12) Uani 1 1 d .
H37A H 0.7272 -0.1622 0.3168 0.029 Uiso 1 1 calc R
C38 C 0.5056(7) -0.2404(3) 0.3106(2) 0.0190(11) Uani 1 1 d .
H38A H 0.4658 -0.2171 0.3422 0.023 Uiso 1 1 calc R
C39 C 0.0749(7) -0.3636(4) 0.4023(2) 0.0209(12) Uani 1 1 d .
C40 C -0.0931(7) -0.3983(4) 0.3677(2) 0.0255(13) Uani 1 1 d .
H40A H -0.1939 -0.3862 0.3865 0.038 Uiso 1 1 calc R
H40B H -0.0875 -0.4623 0.3617 0.038 Uiso 1 1 calc R
H40C H -0.1055 -0.3685 0.3328 0.038 Uiso 1 1 calc R
C41 C 0.0692(7) -0.2620(4) 0.4100(2) 0.0237(12) Uani 1 1 d .
H41A H -0.0328 -0.2478 0.4277 0.036 Uiso 1 1 calc R
H41B H 0.0607 -0.2338 0.3746 0.036 Uiso 1 1 calc R
H41C H 0.1760 -0.2399 0.4325 0.036 Uiso 1 1 calc R
C42 C 0.0936(8) -0.4065(4) 0.4584(2) 0.0254(13) Uani 1 1 d .
H42A H -0.0101 -0.3952 0.4759 0.038 Uiso 1 1 calc R
H42B H 0.1978 -0.3810 0.4807 0.038 Uiso 1 1 calc R
H42C H 0.1049 -0.4706 0.4542 0.038 Uiso 1 1 calc R
C43 C 0.3492(7) -0.4979(3) 0.3699(2) 0.0166(11) Uani 1 1 d .
C44 C 0.4601(8) -0.5095(4) 0.4251(2) 0.0248(13) Uani 1 1 d .
H44A H 0.5049 -0.5694 0.4270 0.037 Uiso 1 1 calc R
H44B H 0.3878 -0.5006 0.4540 0.037 Uiso 1 1 calc R
H44C H 0.5584 -0.4659 0.4293 0.037 Uiso 1 1 calc R
C45 C 0.1987(7) -0.5679(4) 0.3609(2) 0.0225(12) Uani 1 1 d .
H45A H 0.2464 -0.6272 0.3620 0.034 Uiso 1 1 calc R
H45B H 0.1301 -0.5595 0.3256 0.034 Uiso 1 1 calc R
H45C H 0.1235 -0.5618 0.3894 0.034 Uiso 1 1 calc R
C46 C 0.4638(7) -0.5066(4) 0.3245(2) 0.0219(12) Uani 1 1 d .
H46A H 0.5087 -0.5664 0.3243 0.033 Uiso 1 1 calc R
H46B H 0.5619 -0.4630 0.3305 0.033 Uiso 1 1 calc R
H46C H 0.3940 -0.4960 0.2896 0.033 Uiso 1 1 calc R
C47 C 0.1182(7) -0.2952(4) 0.1201(2) 0.0185(11) Uani 1 1 d .
C48 C -0.0582(7) -0.3471(4) 0.1174(2) 0.0283(14) Uani 1 1 d .
H48A H -0.1533 -0.3055 0.1145 0.042 Uiso 1 1 calc R
H48B H -0.0602 -0.3817 0.1503 0.042 Uiso 1 1 calc R
H48C H -0.0735 -0.3871 0.0857 0.042 Uiso 1 1 calc R
C49 C 0.1217(8) -0.2378(4) 0.0698(2) 0.0273(13) Uani 1 1 d .
H49A H 0.0233 -0.1982 0.0668 0.041 Uiso 1 1 calc R
H49B H 0.1124 -0.2761 0.0375 0.041 Uiso 1 1 calc R
H49C H 0.2317 -0.2024 0.0731 0.041 Uiso 1 1 calc R
C50 C 0.1410(8) -0.2338(4) 0.1706(2) 0.0306(14) Uani 1 1 d .
H50A H 0.0438 -0.1935 0.1685 0.046 Uiso 1 1 calc R
H50B H 0.2515 -0.1992 0.1722 0.046 Uiso 1 1 calc R
H50C H 0.1421 -0.2696 0.2030 0.046 Uiso 1 1 calc R
C51 C 0.2877(7) -0.4649(4) 0.0792(2) 0.0218(12) Uani 1 1 d .
C52 C 0.1638(8) -0.5375(4) 0.0966(2) 0.0284(13) Uani 1 1 d .
H52A H 0.1578 -0.5882 0.0714 0.043 Uiso 1 1 calc R
H52B H 0.0469 -0.5142 0.0964 0.043 Uiso 1 1 calc R
H52C H 0.2074 -0.5564 0.1331 0.043 Uiso 1 1 calc R
C53 C 0.4766(8) -0.4965(5) 0.0822(3) 0.0385(16) Uani 1 1 d .
H53A H 0.4788 -0.5480 0.0580 0.058 Uiso 1 1 calc R
H53B H 0.5184 -0.5129 0.1194 0.058 Uiso 1 1 calc R
H53C H 0.5525 -0.4485 0.0711 0.058 Uiso 1 1 calc R
C54 C 0.2256(8) -0.4372(4) 0.0206(2) 0.0262(13) Uani 1 1 d .
H54A H 0.2193 -0.4892 -0.0036 0.039 Uiso 1 1 calc R
H54B H 0.3085 -0.3926 0.0094 0.039 Uiso 1 1 calc R
H54C H 0.1098 -0.4122 0.0189 0.039 Uiso 1 1 calc R
B1 B 0.6245(8) -0.2432(5) 1.0013(3) 0.0247(14) Uani 1 1 d .
F1 F 0.7150(6) -0.1647(3) 0.99417(18) 0.0536(12) Uani 1 1 d .
F2 F 0.5766(5) -0.2439(3) 1.05324(16) 0.0458(10) Uani 1 1 d .
F3 F 0.7310(6) -0.3133(3) 0.99568(16) 0.0489(11) Uani 1 1 d .
F4 F 0.4772(6) -0.2510(4) 0.9638(2) 0.0796(17) Uani 1 1 d .
B2 B 0.1116(8) -0.0472(4) 0.2827(2) 0.0195(13) Uani 1 1 d .
F5 F 0.1001(5) -0.1366(2) 0.29584(16) 0.0379(9) Uani 1 1 d .
F6 F 0.1972(4) 0.0017(2) 0.32542(14) 0.0361(9) Uani 1 1 d .
F7 F -0.0587(4) -0.0173(2) 0.27043(14) 0.0348(9) Uani 1 1 d .
F8 F 0.1979(5) -0.0383(3) 0.23761(16) 0.0474(10) Uani 1 1 d .
B3 B 0.6306(8) -0.2576(4) 0.5079(3) 0.0237(14) Uani 1 1 d .
F9 F 0.6247(7) -0.2589(3) 0.56373(19) 0.0697(14) Uani 1 1 d .
F10 F 0.7212(5) -0.3308(3) 0.4975(2) 0.0642(14) Uani 1 1 d .
F11 F 0.4611(6) -0.2613(4) 0.4845(3) 0.0863(19) Uani 1 1 d .
F12 F 0.7162(6) -0.1796(3) 0.5000(3) 0.0844(19) Uani 1 1 d .
B4 B 0.8618(8) -0.5575(4) 0.2195(3) 0.0208(13) Uani 1 1 d .
F13 F 0.8148(8) -0.5633(5) 0.1646(2) 0.119(3) Uani 1 1 d .
F14 F 0.9070(6) -0.6394(3) 0.2351(3) 0.084(2) Uani 1 1 d .
F15 F 1.0043(5) -0.4978(3) 0.22953(15) 0.0440(10) Uani 1 1 d .
F16 F 0.7256(9) -0.5311(4) 0.2411(4) 0.140(4) Uani 1 1 d .

loop_
_atom_site_aniso_label
_atom_site_aniso_U_11
_atom_site_aniso_U_22
_atom_site_aniso_U_33
_atom_site_aniso_U_23
_atom_site_aniso_U_13
_atom_site_aniso_U_12
P1 0.0189(7) 0.0170(7) 0.0119(6) 0.0022(5) 0.0033(5) 0.0012(6)
C1 0.017(3) 0.019(3) 0.010(2) 0.0026(19) 0.0043(19) 0.000(2)
C2 0.019(3) 0.013(3) 0.013(2) -0.0014(19) -0.001(2) 0.000(2)
C3 0.016(3) 0.020(3) 0.012(2) 0.000(2) 0.0001(19) -0.001(2)
C4 0.019(3) 0.015(3) 0.012(2) 0.0013(19) 0.0026(19) 0.001(2)
P4 0.0179(7) 0.0154(7) 0.0116(6) 0.0014(5) 0.0039(5) 0.0015(5)
C5 0.022(3) 0.020(3) 0.016(3) 0.000(2) 0.002(2) 0.002(2)
C6 0.020(3) 0.028(3) 0.025(3) -0.002(2) 0.002(2) 0.008(2)
C7 0.030(3) 0.019(3) 0.022(3) 0.007(2) 0.004(2) 0.011(2)
C8 0.031(3) 0.018(3) 0.021(3) 0.004(2) 0.005(2) 0.002(2)
C9 0.019(3) 0.016(3) 0.013(2) 0.000(2) 0.000(2) 0.000(2)
C10 0.029(3) 0.023(3) 0.023(3) -0.004(2) 0.008(2) -0.011(2)
C11 0.027(3) 0.018(3) 0.020(3) 0.000(2) 0.001(2) 0.000(2)
C12 0.026(3) 0.022(3) 0.020(3) 0.000(2) -0.004(2) 0.000(2)
C13 0.025(3) 0.026(3) 0.015(3) 0.003(2) 0.012(2) 0.000(2)
C14 0.013(3) 0.033(3) 0.031(3) 0.001(3) 0.007(2) 0.002(2)
C15 0.033(3) 0.031(3) 0.019(3) 0.001(2) 0.011(2) 0.001(3)
C16 0.033(3) 0.026(3) 0.023(3) 0.010(2) 0.011(2) -0.001(3)
C17 0.022(3) 0.018(3) 0.017(3) 0.001(2) 0.004(2) -0.004(2)
C18 0.022(3) 0.024(3) 0.027(3) -0.005(2) 0.008(2) -0.005(2)
C19 0.026(3) 0.016(3) 0.031(3) 0.000(2) -0.005(2) 0.000(2)
C20 0.030(3) 0.030(3) 0.016(3) -0.003(2) 0.002(2) -0.005(3)
C21 0.020(3) 0.022(3) 0.012(3) 0.004(2) 0.003(2) 0.001(2)
C22 0.037(3) 0.031(3) 0.013(3) 0.004(2) 0.006(2) -0.003(3)
C23 0.029(3) 0.023(3) 0.023(3) 0.007(2) 0.006(2) 0.000(2)
C24 0.024(3) 0.025(3) 0.029(3) 0.010(2) 0.005(2) 0.006(2)
P31 0.0171(7) 0.0159(7) 0.0111(6) 0.0013(5) 0.0037(5) -0.0010(5)
C31 0.020(3) 0.019(3) 0.014(3) 0.000(2) 0.008(2) 0.000(2)
C32 0.016(3) 0.014(3) 0.016(3) 0.005(2) 0.004(2) 0.002(2)
C33 0.014(3) 0.014(3) 0.017(3) 0.003(2) 0.0032(19) 0.000(2)
C34 0.015(3) 0.019(3) 0.013(3) 0.004(2) 0.0028(19) 0.001(2)
P34 0.0152(7) 0.0189(7) 0.0126(6) 0.0021(5) 0.0028(5) 0.0010(5)
C35 0.016(3) 0.028(3) 0.019(3) 0.003(2) 0.006(2) 0.003(2)
C36 0.020(3) 0.030(3) 0.020(3) 0.008(2) 0.006(2) -0.001(2)
C37 0.028(3) 0.022(3) 0.023(3) -0.001(2) 0.002(2) -0.009(2)
C38 0.023(3) 0.018(3) 0.015(3) -0.001(2) 0.003(2) -0.003(2)
C39 0.023(3) 0.025(3) 0.017(3) 0.002(2) 0.008(2) 0.002(2)
C40 0.016(3) 0.033(3) 0.029(3) 0.002(3) 0.008(2) -0.002(2)
C41 0.026(3) 0.024(3) 0.022(3) 0.003(2) 0.007(2) 0.007(2)
C42 0.033(3) 0.026(3) 0.019(3) 0.002(2) 0.012(2) 0.003(3)
C43 0.021(3) 0.014(3) 0.015(3) -0.001(2) 0.004(2) -0.001(2)
C44 0.036(3) 0.021(3) 0.017(3) 0.009(2) 0.001(2) 0.005(3)
C45 0.023(3) 0.017(3) 0.027(3) -0.001(2) -0.001(2) -0.002(2)
C46 0.029(3) 0.019(3) 0.018(3) 0.003(2) 0.006(2) 0.007(2)
C47 0.019(3) 0.020(3) 0.017(3) 0.004(2) 0.002(2) 0.004(2)
C48 0.017(3) 0.041(4) 0.028(3) 0.014(3) 0.003(2) 0.008(3)
C49 0.030(3) 0.035(3) 0.018(3) 0.014(2) 0.006(2) 0.007(3)
C50 0.039(4) 0.029(3) 0.024(3) -0.002(3) 0.003(3) 0.012(3)
C51 0.023(3) 0.025(3) 0.017(3) -0.006(2) 0.001(2) 0.003(2)
C52 0.035(3) 0.026(3) 0.023(3) 0.002(2) 0.000(2) -0.004(3)
C53 0.035(4) 0.047(4) 0.034(4) -0.015(3) 0.004(3) 0.012(3)
C54 0.030(3) 0.034(3) 0.014(3) -0.001(2) 0.001(2) -0.006(3)
B1 0.021(3) 0.027(4) 0.025(3) 0.007(3) 0.000(3) -0.001(3)
F1 0.060(3) 0.037(2) 0.072(3) 0.009(2) 0.038(2) -0.005(2)
F2 0.058(3) 0.037(2) 0.049(2) 0.0123(18) 0.028(2) 0.0087(19)
F3 0.062(3) 0.043(2) 0.042(2) -0.0124(18) 0.0026(19) 0.023(2)
F4 0.053(3) 0.096(4) 0.078(4) 0.041(3) -0.036(3) -0.008(3)
B2 0.020(3) 0.022(3) 0.018(3) 0.003(2) 0.006(2) 0.004(3)
F5 0.038(2) 0.0225(19) 0.053(2) 0.0122(17) 0.0049(17) 0.0000(16)
F6 0.0267(19) 0.041(2) 0.038(2) -0.0055(17) -0.0049(15) -0.0025(16)
F7 0.0268(19) 0.043(2) 0.033(2) -0.0036(16) -0.0054(15) 0.0143(16)
F8 0.056(3) 0.051(3) 0.042(2) 0.0067(19) 0.0317(19) 0.001(2)
B3 0.022(3) 0.026(4) 0.024(3) -0.001(3) 0.008(3) 0.001(3)
F9 0.094(4) 0.074(3) 0.046(3) 0.000(2) 0.026(3) 0.017(3)
F10 0.038(2) 0.044(3) 0.114(4) -0.026(3) 0.027(2) 0.001(2)
F11 0.030(2) 0.097(4) 0.125(5) -0.048(4) -0.016(3) 0.013(3)
F12 0.054(3) 0.048(3) 0.143(5) 0.044(3) -0.016(3) -0.005(2)
B4 0.014(3) 0.022(3) 0.027(3) 0.000(3) 0.002(2) 0.005(3)
F13 0.113(5) 0.154(6) 0.066(4) 0.053(4) -0.054(3) -0.083(5)
F14 0.041(3) 0.032(2) 0.166(6) 0.015(3) -0.038(3) 0.001(2)
F15 0.045(2) 0.047(2) 0.036(2) 0.0081(18) -0.0004(17) -0.0268(19)
F16 0.113(5) 0.066(4) 0.268(10) -0.068(5) 0.143(6) -0.032(4)

loop_
_atom_type_symbol
_atom_type_description
_atom_type_scat_dispersion_real
_atom_type_scat_dispersion_imag
_atom_type_scat_source
C C 0.0033 0.0016 'International Tables Vol C Tables 4.2.6.8 and 6.1.1.4'
H H 0.0000 0.0000 'International Tables Vol C Tables 4.2.6.8 and 6.1.1.4'
B B 0.0013 0.0007 'International Tables Vol C Tables 4.2.6.8 and 6.1.1.4'
F F 0.0171 0.0103 'International Tables Vol C Tables 4.2.6.8 and 6.1.1.4'
P P 0.1023 0.0942 'International Tables Vol C Tables 4.2.6.8 and 6.1.1.4'

loop_
_geom_angle_atom_site_label_1
_geom_angle_atom_site_label_2
_geom_angle_atom_site_label_3
_geom_angle
C1 P1 C13 109.4(2)
C1 P1 C9 112.4(2)
C13 P1 C9 117.6(2)
C1 P1 H1 113(2)
C13 P1 H1 109(2)
C9 P1 H1 95(2)
C2 C1 P1 112.8(3)
C2 C1 H1A 109.0
P1 C1 H1A 109.0
C2 C1 H1B 109.0
P1 C1 H1B 109.0
H1A C1 H1B 107.8
C8 C2 C3 118.9(5)
C8 C2 C1 116.9(4)
C3 C2 C1 124.2(4)
C5 C3 C2 118.5(5)
C5 C3 C4 116.9(4)
C2 C3 C4 124.6(5)
C3 C4 P4 113.5(3)
C3 C4 H4A 108.9
P4 C4 H4A 108.9
C3 C4 H4B 108.9
P4 C4 H4B 108.9
H4A C4 H4B 107.7
C4 P4 C17 111.2(2)
C4 P4 C21 109.8(2)
C17 P4 C21 117.8(2)
C4 P4 H4 109(2)
C17 P4 H4 104(2)
C21 P4 H4 105(2)
C6 C5 C3 122.2(5)
C6 C5 H5A 118.9
C3 C5 H5A 118.9
C5 C6 C7 118.7(5)
C5 C6 H6A 120.7
C7 C6 H6A 120.7
C8 C7 C6 119.9(5)
C8 C7 H7A 120.0
C6 C7 H7A 120.0
C7 C8 C2 121.6(5)
C7 C8 H8A 119.2
C2 C8 H8A 119.2
C10 C9 C12 109.0(4)
C10 C9 C11 109.5(4)
C12 C9 C11 110.5(4)
C10 C9 P1 107.8(4)
C12 C9 P1 108.3(4)
C11 C9 P1 111.7(4)
C9 C10 H10A 109.5
C9 C10 H10B 109.5
H10A C10 H10B 109.5
C9 C10 H10C 109.5
H10A C10 H10C 109.5
H10B C10 H10C 109.5
C9 C11 H11A 109.5
C9 C11 H11B 109.5
H11A C11 H11B 109.5
C9 C11 H11C 109.5
H11A C11 H11C 109.5
H11B C11 H11C 109.5
C9 C12 H12A 109.5
C9 C12 H12B 109.5
H12A C12 H12B 109.5
C9 C12 H12C 109.5
H12A C12 H12C 109.5
H12B C12 H12C 109.5
C14 C13 C15 110.9(5)
C14 C13 C16 109.6(5)
C15 C13 C16 108.8(4)
C14 C13 P1 111.4(4)
C15 C13 P1 109.9(4)
C16 C13 P1 106.1(4)
C13 C14 H14A 109.5
C13 C14 H14B 109.5
H14A C14 H14B 109.5
C13 C14 H14C 109.5
H14A C14 H14C 109.5
H14B C14 H14C 109.5
C13 C15 H15A 109.5
C13 C15 H15B 109.5
H15A C15 H15B 109.5
C13 C15 H15C 109.5
H15A C15 H15C 109.5
H15B C15 H15C 109.5
C13 C16 H16A 109.5
C13 C16 H16B 109.5
H16A C16 H16B 109.5
C13 C16 H16C 109.5
H16A C16 H16C 109.5
H16B C16 H16C 109.5
C20 C17 C18 109.7(4)
C20 C17 C19 108.0(5)
C18 C17 C19 110.6(4)
C20 C17 P4 110.4(4)
C18 C17 P4 110.6(4)
C19 C17 P4 107.4(4)
C17 C18 H18A 109.5
C17 C18 H18B 109.5
H18A C18 H18B 109.5
C17 C18 H18C 109.5
H18A C18 H18C 109.5
H18B C18 H18C 109.5
C17 C19 H19A 109.5
C17 C19 H19B 109.5
H19A C19 H19B 109.5
C17 C19 H19C 109.5
H19A C19 H19C 109.5
H19B C19 H19C 109.5
C17 C20 H20A 109.5
C17 C20 H20B 109.5
H20A C20 H20B 109.5
C17 C20 H20C 109.5
H20A C20 H20C 109.5
H20B C20 H20C 109.5
C22 C21 C24 110.8(5)
C22 C21 C23 108.4(4)
C24 C21 C23 110.0(5)
C22 C21 P4 110.5(4)
C24 C21 P4 111.3(3)
C23 C21 P4 105.7(3)
C21 C22 H22A 109.5
C21 C22 H22B 109.5
H22A C22 H22B 109.5
C21 C22 H22C 109.5
H22A C22 H22C 109.5
H22B C22 H22C 109.5
C21 C23 H23A 109.5
C21 C23 H23B 109.5
H23A C23 H23B 109.5
C21 C23 H23C 109.5
H23A C23 H23C 109.5
H23B C23 H23C 109.5
C21 C24 H24A 109.5
C21 C24 H24B 109.5
H24A C24 H24B 109.5
C21 C24 H24C 109.5
H24A C24 H24C 109.5
H24B C24 H24C 109.5
C31 P31 C39 108.8(2)
C31 P31 C43 112.8(2)
C39 P31 C43 117.5(2)
C31 P31 H31 107(3)
C39 P31 H31 105(3)
C43 P31 H31 105(3)
C32 C31 P31 113.7(4)
C32 C31 H31A 108.8
P31 C31 H31A 108.8
C32 C31 H31B 108.8
P31 C31 H31B 108.8
H31A C31 H31B 107.7
C33 C32 C38 119.1(5)
C33 C32 C31 123.7(5)
C38 C32 C31 117.1(4)
C32 C33 C35 118.2(5)
C32 C33 C34 124.6(4)
C35 C33 C34 117.1(4)
C33 C34 P34 113.9(3)
C33 C34 H34A 108.8
P34 C34 H34A 108.8
C33 C34 H34B 108.8
P34 C34 H34B 108.8
H34A C34 H34B 107.7
C34 P34 C47 112.4(2)
C34 P34 C51 108.4(2)
C47 P34 C51 117.8(3)
C34 P34 H34 106(3)
C47 P34 H34 105(3)
C51 P34 H34 107(3)
C36 C35 C33 122.5(5)
C36 C35 H35A 118.8
C33 C35 H35A 118.8
C35 C36 C37 118.6(5)
C35 C36 H36A 120.7
C37 C36 H36A 120.7
C38 C37 C36 119.8(5)
C38 C37 H37A 120.1
C36 C37 H37A 120.1
C37 C38 C32 121.5(5)
C37 C38 H38A 119.2
C32 C38 H38A 119.2
C40 C39 C42 110.6(5)
C40 C39 C41 109.5(5)
C42 C39 C41 108.7(4)
C40 C39 P31 111.4(4)
C42 C39 P31 110.2(4)
C41 C39 P31 106.5(4)
C39 C40 H40A 109.5
C39 C40 H40B 109.5
H40A C40 H40B 109.5
C39 C40 H40C 109.5
H40A C40 H40C 109.5
H40B C40 H40C 109.5
C39 C41 H41A 109.5
C39 C41 H41B 109.5
H41A C41 H41B 109.5
C39 C41 H41C 109.5
H41A C41 H41C 109.5
H41B C41 H41C 109.5
C39 C42 H42A 109.5
C39 C42 H42B 109.5
H42A C42 H42B 109.5
C39 C42 H42C 109.5
H42A C42 H42C 109.5
H42B C42 H42C 109.5
C46 C43 C45 109.1(4)
C46 C43 C44 109.8(4)
C45 C43 C44 110.8(4)
C46 C43 P31 107.7(3)
C45 C43 P31 112.0(4)
C44 C43 P31 107.4(4)
C43 C44 H44A 109.5
C43 C44 H44B 109.5
H44A C44 H44B 109.5
C43 C44 H44C 109.5
H44A C44 H44C 109.5
H44B C44 H44C 109.5
C43 C45 H45A 109.5
C43 C45 H45B 109.5
H45A C45 H45B 109.5
C43 C45 H45C 109.5
H45A C45 H45C 109.5
H45B C45 H45C 109.5
C43 C46 H46A 109.5
C43 C46 H46B 109.5
H46A C46 H46B 109.5
C43 C46 H46C 109.5
H46A C46 H46C 109.5
H46B C46 H46C 109.5
C49 C47 C48 110.4(4)
C49 C47 C50 108.5(5)
C48 C47 C50 108.6(5)
C49 C47 P34 109.5(4)
C48 C47 P34 111.9(4)
C50 C47 P34 107.8(4)
C47 C48 H48A 109.5
C47 C48 H48B 109.5
H48A C48 H48B 109.5
C47 C48 H48C 109.5
H48A C48 H48C 109.5
H48B C48 H48C 109.5
C47 C49 H49A 109.5
C47 C49 H49B 109.5
H49A C49 H49B 109.5
C47 C49 H49C 109.5
H49A C49 H49C 109.5
H49B C49 H49C 109.5
C47 C50 H50A 109.5
C47 C50 H50B 109.5
H50A C50 H50B 109.5
C47 C50 H50C 109.5
H50A C50 H50C 109.5
H50B C50 H50C 109.5
C52 C51 C53 111.5(5)
C52 C51 C54 110.3(4)
C53 C51 C54 108.7(5)
C52 C51 P34 110.5(4)
C53 C51 P34 105.0(4)
C54 C51 P34 110.7(4)
C51 C52 H52A 109.5
C51 C52 H52B 109.5
H52A C52 H52B 109.5
C51 C52 H52C 109.5
H52A C52 H52C 109.5
H52B C52 H52C 109.5
C51 C53 H53A 109.5
C51 C53 H53B 109.5
H53A C53 H53B 109.5
C51 C53 H53C 109.5
H53A C53 H53C 109.5
H53B C53 H53C 109.5
C51 C54 H54A 109.5
C51 C54 H54B 109.5
H54A C54 H54B 109.5
C51 C54 H54C 109.5
H54A C54 H54C 109.5
H54B C54 H54C 109.5
F4 B1 F1 109.8(5)
F4 B1 F3 110.2(6)
F1 B1 F3 109.4(5)
F4 B1 F2 109.6(5)
F1 B1 F2 109.2(5)
F3 B1 F2 108.7(5)
F6 B2 F8 110.6(5)
F6 B2 F5 110.5(5)
F8 B2 F5 109.3(5)
F6 B2 F7 109.2(5)
F8 B2 F7 109.0(5)
F5 B2 F7 108.3(5)
F12 B3 F11 113.2(6)
F12 B3 F10 113.8(5)
F11 B3 F10 113.9(6)
F12 B3 F9 104.3(6)
F11 B3 F9 105.8(5)
F10 B3 F9 104.5(5)
F16 B4 F14 112.2(6)
F16 B4 F13 107.6(7)
F14 B4 F13 105.9(6)
F16 B4 F15 112.4(6)
F14 B4 F15 110.7(5)
F13 B4 F15 107.7(5)

loop_
_geom_bond_atom_site_label_1
_geom_bond_atom_site_label_2
_geom_bond_distance
P1 C1 1.829(5)
P1 C13 1.844(5)
P1 C9 1.844(5)
P1 H1 1.299(5)
C1 C2 1.527(7)
C1 H1A 0.9900
C1 H1B 0.9900
C2 C8 1.401(7)
C2 C3 1.404(7)
C3 C5 1.394(8)
C3 C4 1.517(7)
C4 P4 1.821(5)
C4 H4A 0.9900
C4 H4B 0.9900
P4 C17 1.843(5)
P4 C21 1.852(5)
P4 H4 1.300(5)
C5 C6 1.388(8)
C5 H5A 0.9500
C6 C7 1.393(8)
C6 H6A 0.9500
C7 C8 1.377(8)
C7 H7A 0.9500
C8 H8A 0.9500
C9 C10 1.539(7)
C9 C12 1.539(7)
C9 C11 1.553(7)
C10 H10A 0.9800
C10 H10B 0.9800
C10 H10C 0.9800
C11 H11A 0.9800
C11 H11B 0.9800
C11 H11C 0.9800
C12 H12A 0.9800
C12 H12B 0.9800
C12 H12C 0.9800
C13 C14 1.532(8)
C13 C15 1.535(7)
C13 C16 1.550(8)
C14 H14A 0.9800
C14 H14B 0.9800
C14 H14C 0.9800
C15 H15A 0.9800
C15 H15B 0.9800
C15 H15C 0.9800
C16 H16A 0.9800
C16 H16B 0.9800
C16 H16C 0.9800
C17 C20 1.534(7)
C17 C18 1.536(7)
C17 C19 1.538(7)
C18 H18A 0.9800
C18 H18B 0.9800
C18 H18C 0.9800
C19 H19A 0.9800
C19 H19B 0.9800
C19 H19C 0.9800
C20 H20A 0.9800
C20 H20B 0.9800
C20 H20C 0.9800
C21 C22 1.535(7)
C21 C24 1.539(8)
C21 C23 1.540(8)
C22 H22A 0.9800
C22 H22B 0.9800
C22 H22C 0.9800
C23 H23A 0.9800
C23 H23B 0.9800
C23 H23C 0.9800
C24 H24A 0.9800
C24 H24B 0.9800
C24 H24C 0.9800
P31 C31 1.823(5)
P31 C39 1.846(5)
P31 C43 1.848(5)
P31 H31 1.300(5)
C31 C32 1.534(7)
C31 H31A 0.9900
C31 H31B 0.9900
C32 C33 1.391(7)
C32 C38 1.406(7)
C33 C35 1.410(7)
C33 C34 1.519(7)
C34 P34 1.824(5)
C34 H34A 0.9900
C34 H34B 0.9900
P34 C47 1.827(5)
P34 C51 1.839(6)
P34 H34 1.300(5)
C35 C36 1.378(8)
C35 H35A 0.9500
C36 C37 1.397(8)
C36 H36A 0.9500
C37 C38 1.380(7)
C37 H37A 0.9500
C38 H38A 0.9500
C39 C40 1.532(8)
C39 C42 1.543(7)
C39 C41 1.547(8)
C40 H40A 0.9800
C40 H40B 0.9800
C40 H40C 0.9800
C41 H41A 0.9800
C41 H41B 0.9800
C41 H41C 0.9800
C42 H42A 0.9800
C42 H42B 0.9800
C42 H42C 0.9800
C43 C46 1.533(7)
C43 C45 1.534(7)
C43 C44 1.540(7)
C44 H44A 0.9800
C44 H44B 0.9800
C44 H44C 0.9800
C45 H45A 0.9800
C45 H45B 0.9800
C45 H45C 0.9800
C46 H46A 0.9800
C46 H46B 0.9800
C46 H46C 0.9800
C47 C49 1.536(7)
C47 C48 1.539(7)
C47 C50 1.542(8)
C48 H48A 0.9800
C48 H48B 0.9800
C48 H48C 0.9800
C49 H49A 0.9800
C49 H49B 0.9800
C49 H49C 0.9800
C50 H50A 0.9800
C50 H50B 0.9800
C50 H50C 0.9800
C51 C52 1.532(8)
C51 C53 1.545(8)
C51 C54 1.546(7)
C52 H52A 0.9800
C52 H52B 0.9800
C52 H52C 0.9800
C53 H53A 0.9800
C53 H53B 0.9800
C53 H53C 0.9800
C54 H54A 0.9800
C54 H54B 0.9800
C54 H54C 0.9800
B1 F4 1.375(8)
B1 F1 1.379(8)
B1 F3 1.381(8)
B1 F2 1.394(8)
B2 F6 1.370(7)
B2 F8 1.385(7)
B2 F5 1.395(7)
B2 F7 1.404(7)
B3 F12 1.358(8)
B3 F11 1.361(8)
B3 F10 1.370(8)
B3 F9 1.400(8)
B4 F16 1.314(8)
B4 F14 1.346(8)
B4 F13 1.372(8)
B4 F15 1.391(7)

loop_
_geom_torsion_atom_site_label_1
_geom_torsion_atom_site_label_2
_geom_torsion_atom_site_label_3
_geom_torsion_atom_site_label_4
_geom_torsion
C13 P1 C1 C2 -144.4(4)
C9 P1 C1 C2 83.0(4)
P1 C1 C2 C8 61.3(5)
P1 C1 C2 C3 -120.0(5)
C8 C2 C3 C5 -4.9(7)
C1 C2 C3 C5 176.5(5)
C8 C2 C3 C4 174.4(5)
C1 C2 C3 C4 -4.2(8)
C5 C3 C4 P4 62.4(5)
C2 C3 C4 P4 -116.9(5)
C3 C4 P4 C17 60.1(4)
C3 C4 P4 C21 -167.9(3)
C2 C3 C5 C6 3.6(8)
C4 C3 C5 C6 -175.7(5)
C3 C5 C6 C7 -0.3(8)
C5 C6 C7 C8 -1.8(9)
C6 C7 C8 C2 0.5(9)
C3 C2 C8 C7 2.9(8)
C1 C2 C8 C7 -178.4(5)
C1 P1 C9 C10 -34.2(4)
C13 P1 C9 C10 -162.7(4)
C1 P1 C9 C12 -152.1(4)
C13 P1 C9 C12 79.5(4)
C1 P1 C9 C11 86.1(4)
C13 P1 C9 C11 -42.4(4)
C1 P1 C13 C14 -53.8(5)
C9 P1 C13 C14 76.0(5)
C1 P1 C13 C15 -177.1(4)
C9 P1 C13 C15 -47.3(5)
C1 P1 C13 C16 65.4(4)
C9 P1 C13 C16 -164.8(3)
C4 P4 C17 C20 168.2(4)
C21 P4 C17 C20 40.4(5)
C4 P4 C17 C18 46.5(4)
C21 P4 C17 C18 -81.3(4)
C4 P4 C17 C19 -74.3(4)
C21 P4 C17 C19 157.9(4)
C4 P4 C21 C22 164.3(4)
C17 P4 C21 C22 -67.2(4)
C4 P4 C21 C24 -72.2(4)
C17 P4 C21 C24 56.3(5)
C4 P4 C21 C23 47.2(4)
C17 P4 C21 C23 175.7(3)
C39 P31 C31 C32 149.4(4)
C43 P31 C31 C32 -78.4(4)
P31 C31 C32 C33 122.5(5)
P31 C31 C32 C38 -58.4(6)
C38 C32 C33 C35 4.6(7)
C31 C32 C33 C35 -176.4(5)
C38 C32 C33 C34 -177.3(5)
C31 C32 C33 C34 1.7(8)
C32 C33 C34 P34 121.0(5)
C35 C33 C34 P34 -60.9(6)
C33 C34 P34 C47 -76.6(4)
C33 C34 P34 C51 151.5(4)
C32 C33 C35 C36 -3.6(8)
C34 C33 C35 C36 178.1(5)
C33 C35 C36 C37 0.2(8)
C35 C36 C37 C38 2.3(8)
C36 C37 C38 C32 -1.3(8)
C33 C32 C38 C37 -2.3(8)
C31 C32 C38 C37 178.6(5)
C31 P31 C39 C40 52.8(4)
C43 P31 C39 C40 -76.9(4)
C31 P31 C39 C42 175.8(4)
C43 P31 C39 C42 46.2(5)
C31 P31 C39 C41 -66.5(4)
C43 P31 C39 C41 163.9(3)
C31 P31 C43 C46 32.7(4)
C39 P31 C43 C46 160.4(3)
C31 P31 C43 C45 -87.3(4)
C39 P31 C43 C45 40.5(5)
C31 P31 C43 C44 150.9(4)
C39 P31 C43 C44 -81.4(4)
C34 P34 C47 C49 158.1(4)
C51 P34 C47 C49 -74.8(5)
C34 P34 C47 C48 -79.2(4)
C51 P34 C47 C48 47.9(5)
C34 P34 C47 C50 40.2(4)
C51 P34 C47 C50 167.3(4)
C34 P34 C51 C52 53.2(4)
C47 P34 C51 C52 -75.8(4)
C34 P34 C51 C53 -67.2(4)
C47 P34 C51 C53 163.8(4)
C34 P34 C51 C54 175.6(4)
C47 P34 C51 C54 46.6(5)
